data_1560121
loop_
_publ_author_name
'Kurogi, Takashi'
'Kuroki, Kaito'
'Moritani, Shunsuke'
'Takai, Kazuhiko'

_publ_section_title
;
 Structural elucidation of a methylenation reagent of esters: synthesis
 and reactivity of a dinuclear titanium(iii) methylene complex
;
_journal_issue 10
_journal_name_full 'Chemical Science'
_journal_page_first 3509
_journal_page_last 3515
_journal_paper_doi 10.1039/D0SC06366E
_journal_volume 12
_journal_year 2021
_chemical_formula_moiety 'C13 H34 I2 N4 Zn2'
_chemical_formula_sum 'C13 H34 I2 N4 Zn2'
_chemical_formula_weight 630.98
_chemical_properties_physical Air-sensitive,Moisture-sensitive
_space_group_crystal_system orthorhombic
_space_group_IT_number 19
_space_group_name_Hall 'P 2ac 2ab'
_space_group_name_H-M_alt 'P 21 21 21'
_atom_sites_solution_hydrogens mixed
_atom_sites_solution_primary direct
_atom_sites_solution_secondary difmap
_audit_creation_date 2020-01-31
_audit_creation_method
;
Olex2 1.2
(compiled 2018.05.29 svn.r3510 for OlexSys, GUI svn.r5506)
;
_audit_update_record
;
2020-11-19 deposited with the CCDC.	2021-01-19 downloaded from the CCDC.
;
_cell_angle_alpha 90
_cell_angle_beta 90
_cell_angle_gamma 90
_cell_formula_units_Z 4
_cell_length_a 11.494(2)
_cell_length_b 13.090(2)
_cell_length_c 14.921(3)
_cell_measurement_reflns_used 7777
_cell_measurement_temperature 100(2)
_cell_measurement_theta_max 27.5
_cell_measurement_theta_min 2.7
_cell_volume 2245.0(7)
_computing_cell_refinement 'CrystalClear-SM Expert 2.0 r16 (Rigaku, 2014)'
_computing_data_collection 'CrystalClear-SM Expert 2.0 r16 (Rigaku, 2014)'
_computing_data_reduction 'CrystalClear-SM Expert 2.0 r16 (Rigaku, 2014)'
_computing_molecular_graphics 'Olex2 (Dolomanov et al., 2009)'
_computing_publication_material 'Olex2 (Dolomanov et al., 2009)'
_computing_structure_refinement 'ShelXL (Sheldrick, 2015)'
_computing_structure_solution 'SHELXS-97 (Sheldrick, 2008)'
_diffrn_ambient_temperature 100(2)
_diffrn_detector CCD
_diffrn_measured_fraction_theta_full 0.993
_diffrn_measured_fraction_theta_max 0.984
_diffrn_measurement_device
;
AFC11 (Right): Eulerian 3 circle
;
_diffrn_measurement_device_type
;
Rigaku Saturn724+ (4x4 bin mode)
;
_diffrn_measurement_method 'profile data from \w-scans'
_diffrn_measurement_specimen_support Fiber
_diffrn_radiation_monochromator Confocal
_diffrn_radiation_type MoK\a
_diffrn_radiation_wavelength 0.71075
_diffrn_reflns_av_R_equivalents 0.0478
_diffrn_reflns_av_unetI/netI 0.0644
_diffrn_reflns_Laue_measured_fraction_full 0.993
_diffrn_reflns_Laue_measured_fraction_max 0.984
_diffrn_reflns_limit_h_max 14
_diffrn_reflns_limit_h_min -8
_diffrn_reflns_limit_k_max 16
_diffrn_reflns_limit_k_min -16
_diffrn_reflns_limit_l_max 19
_diffrn_reflns_limit_l_min -19
_diffrn_reflns_number 12448
_diffrn_reflns_point_group_measured_fraction_full 0.989
_diffrn_reflns_point_group_measured_fraction_max 0.978
_diffrn_reflns_theta_full 25.242
_diffrn_reflns_theta_max 27.480
_diffrn_reflns_theta_min 2.730
_diffrn_source 'Rotating Anode'
_exptl_absorpt_coefficient_mu 4.887
_exptl_absorpt_correction_T_max 1.000
_exptl_absorpt_correction_T_min 0.768
_exptl_absorpt_correction_type multi-scan
_exptl_absorpt_process_details
;
Jacobson, R. (1998). REQAB. Private communication to the 
Rigaku Corporation, Tokyo, Japan.
;
_exptl_crystal_colour colorless
_exptl_crystal_density_diffrn 1.867
_exptl_crystal_description block
_exptl_crystal_F_000 1224
_exptl_crystal_size_max 0.08
_exptl_crystal_size_mid 0.06
_exptl_crystal_size_min 0.03
_refine_diff_density_max 0.770
_refine_diff_density_min -0.853
_refine_diff_density_rms 0.157
_refine_ls_abs_structure_details
;
 Flack x determined using 1511 quotients [(I+)-(I-)]/[(I+)+(I-)]
 (Parsons, Flack and Wagner, Acta Cryst. B69 (2013) 249-259).
;
_refine_ls_abs_structure_Flack 0.011(19)
_refine_ls_extinction_method none
_refine_ls_goodness_of_fit_ref 1.008
_refine_ls_hydrogen_treatment mixed
_refine_ls_matrix_type full
_refine_ls_number_parameters 206
_refine_ls_number_reflns 5031
_refine_ls_number_restraints 0
_refine_ls_restrained_S_all 1.008
_refine_ls_R_factor_all 0.0415
_refine_ls_R_factor_gt 0.0315
_refine_ls_shift/su_max 0.000
_refine_ls_shift/su_mean 0.000
_refine_ls_structure_factor_coef Fsqd
_refine_ls_weighting_details 'w=1/[\s^2^(Fo^2^)+(0.0173P)^2^] where P=(Fo^2^+2Fc^2^)/3'
_refine_ls_weighting_scheme calc
_refine_ls_wR_factor_gt 0.0581
_refine_ls_wR_factor_ref 0.0630
_reflns_Friedel_coverage 0.762
_reflns_Friedel_fraction_full 0.985
_reflns_Friedel_fraction_max 0.969
_reflns_number_gt 4216
_reflns_number_total 5031
_reflns_threshold_expression 'I > 2\s(I)'
_cod_data_source_file d0sc06366e2.cif
_cod_data_source_block Zn2CH2I2tmeda
_cod_depositor_comments 'Adding full bibliography for 1560116--1560121.cif.'
_cod_database_code 1560121
_shelx_shelxl_version_number 2018/3
_shelx_space_group_comment
;
The symmetry employed for this shelxl refinement is uniquely defined
by the following loop, which should always be used as a source of
symmetry information in preference to the above space-group names.
They are only intended as comments.
;
_shelx_estimated_absorpt_t_max 0.867
_shelx_estimated_absorpt_t_min 0.696
_olex2_submission_special_instructions 'No special instructions were received'

loop_
_space_group_symop_operation_xyz
'x, y, z'
'-x+1/2, -y, z+1/2'
'x+1/2, -y+1/2, -z'
'-x, y+1/2, -z+1/2'

loop_
_atom_site_label
_atom_site_type_symbol
_atom_site_fract_x
_atom_site_fract_y
_atom_site_fract_z
_atom_site_U_iso_or_equiv
_atom_site_adp_type
_atom_site_occupancy
_atom_site_site_symmetry_order
_atom_site_calc_flag
_atom_site_refinement_flags_posn
_atom_site_refinement_flags_adp
_atom_site_refinement_flags_occupancy
_atom_site_disorder_assembly
_atom_site_disorder_group
Zn1 Zn 0.96818(6) 0.19977(6) 0.19202(5) 0.01694(18) Uani 1 1 d . . . . .
Zn2 Zn 0.73399(6) 0.26089(6) 0.29787(5) 0.01715(18) Uani 1 1 d . . . . .
I1 I 0.88773(4) 0.04537(4) 0.09611(3) 0.02683(12) Uani 1 1 d . . . . .
I2 I 0.63551(4) 0.37174(4) 0.16960(3) 0.02422(12) Uani 1 1 d . . . . .
C1 C 0.9031(6) 0.2409(5) 0.3094(5) 0.0181(15) Uani 1 1 d . . . . .
H1A H 0.944(6) 0.308(5) 0.330(5) 0.022(18) Uiso 1 1 d . . . . .
H1B H 0.914(6) 0.188(5) 0.352(5) 0.03(2) Uiso 1 1 d . . . . .
N1 N 1.1586(4) 0.1798(4) 0.1891(4) 0.0191(13) Uani 1 1 d . . . . .
N2 N 1.0057(5) 0.3214(4) 0.0972(4) 0.0188(12) Uani 1 1 d . . . . .
N3 N 0.6425(5) 0.3080(4) 0.4211(4) 0.0214(13) Uani 1 1 d . . . . .
N4 N 0.6255(5) 0.1278(4) 0.3085(4) 0.0204(12) Uani 1 1 d . . . . .
C2 C 1.1989(6) 0.1691(6) 0.2824(5) 0.0290(18) Uani 1 1 d . . . . .
H2A H 1.171301 0.103971 0.306842 0.044 Uiso 1 1 calc GR . . . .
H2B H 1.168075 0.225476 0.318450 0.044 Uiso 1 1 calc GR . . . .
H2C H 1.284130 0.170640 0.283855 0.044 Uiso 1 1 calc GR . . . .
C3 C 1.2002(6) 0.0934(6) 0.1361(5) 0.0264(17) Uani 1 1 d . . . . .
H3A H 1.285155 0.089265 0.140461 0.040 Uiso 1 1 calc GR . . . .
H3B H 1.177716 0.102883 0.073298 0.040 Uiso 1 1 calc GR . . . .
H3C H 1.165679 0.030158 0.159012 0.040 Uiso 1 1 calc GR . . . .
C4 C 1.2007(6) 0.2774(5) 0.1511(5) 0.0233(17) Uani 1 1 d . . . . .
H4A H 1.283060 0.269880 0.132836 0.028 Uiso 1 1 calc R . . . .
H4B H 1.196519 0.331343 0.197485 0.028 Uiso 1 1 calc R . . . .
C5 C 1.1287(6) 0.3086(6) 0.0710(5) 0.0242(16) Uani 1 1 d . . . . .
H5A H 1.158771 0.373686 0.046362 0.029 Uiso 1 1 calc R . . . .
H5B H 1.134761 0.255821 0.023762 0.029 Uiso 1 1 calc R . . . .
C6 C 0.9879(6) 0.4198(5) 0.1450(5) 0.0258(17) Uani 1 1 d . . . . .
H6A H 1.012799 0.476407 0.106478 0.039 Uiso 1 1 calc GR . . . .
H6B H 1.033820 0.420155 0.200317 0.039 Uiso 1 1 calc GR . . . .
H6C H 0.905277 0.427850 0.159662 0.039 Uiso 1 1 calc GR . . . .
C7 C 0.9328(6) 0.3208(6) 0.0159(5) 0.0273(18) Uani 1 1 d . . . . .
H7A H 0.956603 0.376804 -0.023700 0.041 Uiso 1 1 calc GR . . . .
H7B H 0.851032 0.329676 0.032695 0.041 Uiso 1 1 calc GR . . . .
H7C H 0.942417 0.255547 -0.015456 0.041 Uiso 1 1 calc GR . . . .
C8 C 0.7301(8) 0.3516(6) 0.4844(5) 0.036(2) Uani 1 1 d . . . . .
H8A H 0.760699 0.415645 0.459883 0.053 Uiso 1 1 calc GR . . . .
H8B H 0.794008 0.302844 0.492319 0.053 Uiso 1 1 calc GR . . . .
H8C H 0.693106 0.364824 0.542372 0.053 Uiso 1 1 calc GR . . . .
C9 C 0.5463(6) 0.3814(5) 0.4101(5) 0.0306(18) Uani 1 1 d . . . . .
H9A H 0.505365 0.389420 0.467326 0.046 Uiso 1 1 calc GR . . . .
H9B H 0.491914 0.355946 0.364692 0.046 Uiso 1 1 calc GR . . . .
H9C H 0.577507 0.447561 0.391080 0.046 Uiso 1 1 calc GR . . . .
C10 C 0.5977(6) 0.2092(5) 0.4565(5) 0.0220(16) Uani 1 1 d . . . . .
H10A H 0.540300 0.222457 0.504625 0.026 Uiso 1 1 calc R . . . .
H10B H 0.662693 0.169378 0.482533 0.026 Uiso 1 1 calc R . . . .
C11 C 0.5410(6) 0.1485(5) 0.3824(5) 0.0238(17) Uani 1 1 d . . . . .
H11A H 0.511811 0.082951 0.406684 0.029 Uiso 1 1 calc R . . . .
H11B H 0.473753 0.187054 0.358380 0.029 Uiso 1 1 calc R . . . .
C12 C 0.7003(6) 0.0390(5) 0.3333(5) 0.0256(16) Uani 1 1 d . . . . .
H12A H 0.651051 -0.020223 0.346542 0.038 Uiso 1 1 calc GR . . . .
H12B H 0.746552 0.056292 0.386359 0.038 Uiso 1 1 calc GR . . . .
H12C H 0.752415 0.022629 0.283351 0.038 Uiso 1 1 calc GR . . . .
C13 C 0.5633(6) 0.1014(6) 0.2251(5) 0.0272(17) Uani 1 1 d . . . . .
H13A H 0.619837 0.083674 0.178462 0.041 Uiso 1 1 calc GR . . . .
H13B H 0.516866 0.159991 0.205461 0.041 Uiso 1 1 calc GR . . . .
H13C H 0.512019 0.042921 0.236144 0.041 Uiso 1 1 calc GR . . . .

loop_
_atom_site_aniso_label
_atom_site_aniso_U_11
_atom_site_aniso_U_22
_atom_site_aniso_U_33
_atom_site_aniso_U_23
_atom_site_aniso_U_13
_atom_site_aniso_U_12
Zn1 0.0178(4) 0.0167(4) 0.0163(4) -0.0004(3) 0.0000(3) -0.0001(3)
Zn2 0.0182(4) 0.0168(4) 0.0165(4) 0.0000(3) 0.0006(3) 0.0001(3)
I1 0.0308(2) 0.0237(3) 0.0259(3) -0.0082(2) -0.0004(2) -0.0038(2)
I2 0.0279(2) 0.0235(3) 0.0213(2) 0.0025(2) 0.00026(19) 0.0065(2)
C1 0.025(4) 0.017(4) 0.013(4) 0.002(3) 0.001(3) -0.002(3)
N1 0.014(3) 0.028(3) 0.015(3) -0.001(3) -0.001(2) 0.001(2)
N2 0.019(3) 0.020(3) 0.018(3) 0.001(3) 0.002(2) 0.002(2)
N3 0.028(3) 0.016(3) 0.020(3) -0.003(3) 0.004(3) -0.001(3)
N4 0.023(3) 0.018(3) 0.021(3) 0.000(3) 0.002(3) 0.002(3)
C2 0.025(4) 0.033(4) 0.029(5) 0.009(4) -0.011(3) 0.001(3)
C3 0.022(4) 0.027(4) 0.031(4) -0.005(3) 0.003(3) 0.005(3)
C4 0.021(4) 0.025(4) 0.025(4) 0.007(3) 0.004(3) -0.002(3)
C5 0.020(3) 0.027(4) 0.025(4) 0.006(3) 0.008(3) -0.002(3)
C6 0.029(4) 0.020(4) 0.029(4) -0.001(3) 0.001(3) 0.003(3)
C7 0.032(4) 0.032(4) 0.018(4) 0.003(3) -0.006(3) 0.008(3)
C8 0.059(5) 0.031(5) 0.017(4) -0.002(3) -0.001(4) -0.012(4)
C9 0.043(4) 0.019(4) 0.030(4) -0.007(4) 0.011(4) 0.010(4)
C10 0.031(4) 0.011(4) 0.023(4) 0.000(3) 0.007(3) 0.000(3)
C11 0.022(3) 0.025(4) 0.025(4) -0.002(3) 0.010(3) -0.003(3)
C12 0.028(4) 0.011(3) 0.037(5) -0.001(4) 0.004(3) 0.003(3)
C13 0.029(4) 0.030(4) 0.023(4) -0.007(3) -0.003(3) -0.009(3)

loop_
_atom_type_symbol
_atom_type_description
_atom_type_scat_dispersion_real
_atom_type_scat_dispersion_imag
_atom_type_scat_source
C C 0.0033 0.0016 'International Tables Vol C Tables 4.2.6.8 and 6.1.1.4'
H H 0.0000 0.0000 'International Tables Vol C Tables 4.2.6.8 and 6.1.1.4'
I I -0.4742 1.8119 'International Tables Vol C Tables 4.2.6.8 and 6.1.1.4'
N N 0.0061 0.0033 'International Tables Vol C Tables 4.2.6.8 and 6.1.1.4'
Zn Zn 0.2839 1.4301 'International Tables Vol C Tables 4.2.6.8 and 6.1.1.4'

loop_
_geom_angle_atom_site_label_1
_geom_angle_atom_site_label_2
_geom_angle_atom_site_label_3
_geom_angle
_geom_angle_site_symmetry_1
_geom_angle_site_symmetry_3
_geom_angle_publ_flag
C1 Zn1 I1 123.7(2) . . ?
C1 Zn1 N1 115.2(2) . . ?
C1 Zn1 N2 116.9(3) . . ?
N1 Zn1 I1 104.24(15) . . ?
N2 Zn1 I1 106.10(16) . . ?
N2 Zn1 N1 82.9(2) . . ?
C1 Zn2 I2 123.8(2) . . ?
C1 Zn2 N3 115.8(3) . . ?
C1 Zn2 N4 117.3(3) . . ?
N3 Zn2 I2 104.16(16) . . ?
N4 Zn2 I2 104.41(15) . . ?
N4 Zn2 N3 83.6(2) . . ?
Zn2 C1 Zn1 109.4(3) . . ?
C2 N1 Zn1 107.7(4) . . ?
C2 N1 C4 110.0(6) . . ?
C3 N1 Zn1 115.3(4) . . ?
C3 N1 C2 109.5(6) . . ?
C3 N1 C4 110.8(5) . . ?
C4 N1 Zn1 103.3(4) . . ?
C5 N2 Zn1 106.2(4) . . ?
C5 N2 C6 110.9(5) . . ?
C6 N2 Zn1 107.2(4) . . ?
C7 N2 Zn1 114.8(4) . . ?
C7 N2 C5 109.0(5) . . ?
C7 N2 C6 108.7(5) . . ?
C8 N3 Zn2 108.2(4) . . ?
C9 N3 Zn2 116.6(4) . . ?
C9 N3 C8 109.1(6) . . ?
C9 N3 C10 110.3(5) . . ?
C10 N3 Zn2 102.6(4) . . ?
C10 N3 C8 109.9(5) . . ?
C11 N4 Zn2 106.5(4) . . ?
C12 N4 Zn2 108.4(4) . . ?
C12 N4 C11 109.4(5) . . ?
C13 N4 Zn2 114.1(4) . . ?
C13 N4 C11 110.4(5) . . ?
C13 N4 C12 107.8(5) . . ?
N1 C4 C5 111.0(5) . . ?
N2 C5 C4 110.3(5) . . ?
N3 C10 C11 110.2(6) . . ?
N4 C11 C10 110.8(6) . . ?

loop_
_geom_bond_atom_site_label_1
_geom_bond_atom_site_label_2
_geom_bond_distance
_geom_bond_site_symmetry_2
_geom_bond_publ_flag
Zn1 I1 2.6434(9) . ?
Zn1 C1 1.979(7) . ?
Zn1 N1 2.205(5) . ?
Zn1 N2 2.173(6) . ?
Zn2 I2 2.6551(10) . ?
Zn2 C1 1.969(7) . ?
Zn2 N3 2.206(5) . ?
Zn2 N4 2.149(5) . ?
N1 C2 1.474(9) . ?
N1 C3 1.460(9) . ?
N1 C4 1.478(8) . ?
N2 C5 1.476(8) . ?
N2 C6 1.487(9) . ?
N2 C7 1.475(8) . ?
N3 C8 1.494(9) . ?
N3 C9 1.474(9) . ?
N3 C10 1.489(8) . ?
N4 C11 1.495(8) . ?
N4 C12 1.492(8) . ?
N4 C13 1.475(8) . ?
C4 C5 1.510(9) . ?
C10 C11 1.511(9) . ?

loop_
_geom_torsion_atom_site_label_1
_geom_torsion_atom_site_label_2
_geom_torsion_atom_site_label_3
_geom_torsion_atom_site_label_4
_geom_torsion
_geom_torsion_site_symmetry_1
_geom_torsion_site_symmetry_2
_geom_torsion_site_symmetry_3
_geom_torsion_site_symmetry_4
_geom_torsion_publ_flag
Zn1 N1 C4 C5 -45.0(6) . . . . ?
Zn1 N2 C5 C4 -38.9(6) . . . . ?
Zn2 N3 C10 C11 -46.8(6) . . . . ?
Zn2 N4 C11 C10 -36.1(6) . . . . ?
N1 C4 C5 N2 59.8(8) . . . . ?
N3 C10 C11 N4 59.0(7) . . . . ?
C2 N1 C4 C5 -159.7(6) . . . . ?
C3 N1 C4 C5 79.1(7) . . . . ?
C6 N2 C5 C4 77.3(7) . . . . ?
C7 N2 C5 C4 -163.0(6) . . . . ?
C8 N3 C10 C11 -161.6(6) . . . . ?
C9 N3 C10 C11 78.1(7) . . . . ?
C12 N4 C11 C10 80.9(7) . . . . ?
C13 N4 C11 C10 -160.5(6) . . . . ?
